data_8104678
loop_
_publ_author_name
'Zhou, Yao-Hong'
'Nie, Xu-Liang'
'Xiong, Wan-Ming'
'Peng, Da-Yong'
'Zhang, Xiao-Hua'

_publ_section_title
;
 Crystal structure of
 1,1&#x2032;-(butane-1,4-diyl)bis(3-propyl-1H-imidazol-3-ium)
 bis(hexafluoridophosphate), C32H56F24N8P4
;
_journal_issue 5
_journal_name_full 'Zeitschrift f\"ur Kristallographie - New Crystal Structures'
_journal_page_first 1105
_journal_page_last 1107
_journal_paper_doi 10.1515/ncrs-2021-0237
_journal_volume 236
_journal_year 2021
_chemical_formula_moiety 'C32 H56 F24 N8 P4'
_chemical_formula_sum 'C32 H56 F24 N8 P4'
_chemical_formula_weight 1132.72
_chemical_name_systematic '1,1'-(butane-1,4-diyl)bis(3-propyl-1H- imidazol-3-ium) bis(hexafluoridophosphate)'
_space_group_crystal_system triclinic
_space_group_IT_number 2
_space_group_name_Hall '-P 1'
_space_group_name_H-M_alt 'P -1'
_atom_sites_solution_hydrogens geom
_cell_angle_alpha 81.710(2)
_cell_angle_beta 89.406(2)
_cell_angle_gamma 89.446(2)
_cell_formula_units_Z 1
_cell_length_a 8.6769(13)
_cell_length_b 9.8858(14)
_cell_length_c 14.510(2)
_cell_measurement_reflns_used 1016
_cell_measurement_temperature 296(2)
_cell_measurement_theta_max 17.47
_cell_measurement_theta_min 2.34
_cell_volume 1231.5(3)
_computing_structure_refinement 'SHELXL-2014/7 (Sheldrick, 2014)'
_diffrn_ambient_temperature 296(2)
_diffrn_measured_fraction_theta_full 0.995
_diffrn_measured_fraction_theta_max 0.994
_diffrn_measurement_device_type 'Bruker APEX-II CCD'
_diffrn_measurement_method '\f and \w scans'
_diffrn_radiation_monochromator graphite
_diffrn_radiation_source 'sealed tube'
_diffrn_radiation_type MoK\a
_diffrn_radiation_wavelength 0.71073
_diffrn_reflns_av_R_equivalents 0.0531
_diffrn_reflns_av_unetI/netI 0.0878
_diffrn_reflns_Laue_measured_fraction_full 0.995
_diffrn_reflns_Laue_measured_fraction_max 0.994
_diffrn_reflns_limit_h_max 10
_diffrn_reflns_limit_h_min -10
_diffrn_reflns_limit_k_max 11
_diffrn_reflns_limit_k_min -11
_diffrn_reflns_limit_l_max 17
_diffrn_reflns_limit_l_min -17
_diffrn_reflns_number 9680
_diffrn_reflns_point_group_measured_fraction_full 0.995
_diffrn_reflns_point_group_measured_fraction_max 0.994
_diffrn_reflns_theta_full 25.242
_diffrn_reflns_theta_max 25.498
_diffrn_reflns_theta_min 2.344
_exptl_absorpt_coefficient_mu 0.279
_exptl_crystal_colour COLORLESS
_exptl_crystal_density_diffrn 1.527
_exptl_crystal_description BLOCK
_exptl_crystal_F_000 580
_exptl_crystal_size_max 0.200
_exptl_crystal_size_mid 0.140
_exptl_crystal_size_min 0.060
_refine_diff_density_max 0.607
_refine_diff_density_min -0.358
_refine_diff_density_rms 0.052
_refine_ls_extinction_coef .
_refine_ls_extinction_method none
_refine_ls_goodness_of_fit_ref 0.950
_refine_ls_hydrogen_treatment constr
_refine_ls_matrix_type full
_refine_ls_number_parameters 419
_refine_ls_number_reflns 4556
_refine_ls_number_restraints 74
_refine_ls_restrained_S_all 0.967
_refine_ls_R_factor_all 0.1696
_refine_ls_R_factor_gt 0.0692
_refine_ls_shift/su_max 0.000
_refine_ls_shift/su_mean 0.000
_refine_ls_structure_factor_coef Fsqd
_refine_ls_weighting_details 'w=1/[\s^2^(Fo^2^)+(0.1123P)^2^+0.0200P] where P=(Fo^2^+2Fc^2^)/3'
_refine_ls_weighting_scheme calc
_refine_ls_wR_factor_gt 0.1713
_refine_ls_wR_factor_ref 0.2245
_reflns_Friedel_coverage 0.000
_reflns_Friedel_fraction_full .
_reflns_Friedel_fraction_max .
_reflns_number_gt 1874
_reflns_number_total 4556
_reflns_threshold_expression 'I > 2\s(I)'
_cod_data_source_file suppl_j_ncrs-2021-0237_suppl.cif
_cod_data_source_block 5007_0m
_cod_database_code 8104678
_shelx_space_group_comment
;
The symmetry employed for this shelxl refinement is uniquely defined
by the following loop, which should always be used as a source of
symmetry information in preference to the above space-group names.
They are only intended as comments.
;
_shelx_estimated_absorpt_t_min 0.946
_shelx_estimated_absorpt_t_max 0.983

loop_
_space_group_symop_operation_xyz
'x, y, z'
'-x, -y, -z'

loop_
_atom_site_label
_atom_site_type_symbol
_atom_site_fract_x
_atom_site_fract_y
_atom_site_fract_z
_atom_site_U_iso_or_equiv
_atom_site_adp_type
_atom_site_occupancy
_atom_site_site_symmetry_order
_atom_site_calc_flag
_atom_site_refinement_flags_posn
_atom_site_refinement_flags_adp
_atom_site_refinement_flags_occupancy
_atom_site_disorder_assembly
_atom_site_disorder_group
C1 C -0.0033(11) 0.5243(9) -0.3639(5) 0.175(4) Uani 1 1 d . U . A 3
H1A H -0.0434 0.5299 -0.3026 0.263 Uiso 1 1 calc R U . A 3
H1B H -0.0871 0.5195 -0.4059 0.263 Uiso 1 1 calc R U . A 3
H1C H 0.0571 0.6039 -0.3848 0.263 Uiso 1 1 calc R U . A 3
C2 C 0.0946(10) 0.4007(8) -0.3612(4) 0.128(3) Uani 1 1 d . U . A 3
H2A H 0.1237 0.3909 -0.4246 0.153 Uiso 1 1 calc R U . A 3
H2B H 0.0328 0.3219 -0.3370 0.153 Uiso 1 1 calc R U . A 3
C3 C 0.2371(8) 0.3965(7) -0.3052(4) 0.107(2) Uani 1 1 d . . . A 3
H3A H 0.2950 0.3140 -0.3120 0.128 Uiso 1 1 calc R U . A 3
H3B H 0.3007 0.4742 -0.3289 0.128 Uiso 1 1 calc R U . A 3
C4 C 0.1599(6) 0.2916(5) -0.1464(4) 0.0668(13) Uani 1 1 d . . . A 3
H4 H 0.1440 0.2048 -0.1619 0.080 Uiso 1 1 calc R U . A 3
C5 C 0.2136(6) 0.5052(5) -0.1562(5) 0.0812(16) Uani 1 1 d . . . A 3
H5 H 0.2408 0.5944 -0.1796 0.097 Uiso 1 1 calc R U . A 3
C6 C 0.1777(6) 0.4582(6) -0.0680(4) 0.0800(16) Uani 1 1 d . . . A 3
H6 H 0.1770 0.5088 -0.0187 0.096 Uiso 1 1 calc R U . A 3
C7 C 0.0922(6) 0.2368(6) 0.0217(4) 0.0885(17) Uani 1 1 d . . . A 3
H7A H 0.0920 0.2894 0.0732 0.106 Uiso 1 1 calc R U . A 3
H7B H -0.0128 0.2086 0.0133 0.106 Uiso 1 1 calc R U . A 3
C8 C 0.1875(7) 0.1160(6) 0.0459(4) 0.0985(19) Uani 1 1 d . . . A 3
H8A H 0.1731 0.0576 -0.0016 0.118 Uiso 1 1 calc R U . A 3
H8B H 0.1475 0.0670 0.1039 0.118 Uiso 1 1 calc R U . A 3
C9 C 0.3559(8) 0.1316(7) 0.0572(4) 0.107(2) Uani 1 1 d . . . A 3
H9A H 0.4009 0.0406 0.0686 0.129 Uiso 1 1 calc R U . A 3
H9B H 0.3969 0.1754 -0.0020 0.129 Uiso 1 1 calc R U . A 3
C10 C 0.4120(8) 0.2080(6) 0.1298(5) 0.108(2) Uani 1 1 d . . . A 3
H10A H 0.3790 0.3026 0.1150 0.130 Uiso 1 1 calc R U . A 3
H10B H 0.5238 0.2064 0.1287 0.130 Uiso 1 1 calc R U . A 3
C11 C 0.3485(6) 0.0255(6) 0.2617(4) 0.0760(15) Uani 1 1 d . . . A 3
H11 H 0.3749 -0.0476 0.2307 0.091 Uiso 1 1 calc R U . A 3
C12 C 0.3122(8) 0.2264(7) 0.2933(6) 0.109(2) Uani 1 1 d . . . A 3
H12 H 0.3082 0.3212 0.2883 0.131 Uiso 1 1 calc R U . A 3
C13 C 0.2739(7) 0.1402(8) 0.3676(5) 0.102(2) Uani 1 1 d . . . A 3
H13 H 0.2377 0.1628 0.4241 0.122 Uiso 1 1 calc R U . A 3
C14 C 0.2674(8) -0.1125(7) 0.4078(4) 0.104(2) Uani 1 1 d . . . A 3
H14A H 0.2110 -0.1737 0.3740 0.124 Uiso 1 1 calc R U . A 3
H14B H 0.2034 -0.0936 0.4597 0.124 Uiso 1 1 calc R U . A 3
C15 C 0.4143(9) -0.1821(7) 0.4447(5) 0.133(3) Uani 1 1 d . . . A 3
H15A H 0.4800 -0.1952 0.3921 0.160 Uiso 1 1 calc R U . A 3
H15B H 0.4675 -0.1214 0.4803 0.160 Uiso 1 1 calc R U . A 3
C16 C 0.3954(11) -0.3119(8) 0.5023(5) 0.162(3) Uani 1 1 d . . . A 3
H16A H 0.3212 -0.3029 0.5506 0.243 Uiso 1 1 calc R U . A 3
H16B H 0.4924 -0.3416 0.5297 0.243 Uiso 1 1 calc R U . A 3
H16C H 0.3600 -0.3779 0.4650 0.243 Uiso 1 1 calc R U . A 3
N1 N 0.2033(5) 0.3992(5) -0.2056(3) 0.0695(11) Uani 1 1 d . . . A 3
N2 N 0.1424(4) 0.3249(4) -0.0625(3) 0.0620(10) Uani 1 1 d . . . A 3
N3 N 0.3582(5) 0.1546(5) 0.2257(3) 0.0798(13) Uani 1 1 d . . . A 3
N4 N 0.2967(5) 0.0140(5) 0.3467(3) 0.0759(12) Uani 1 1 d . . . A 3
P1 P 0.32433(16) 0.65806(14) 0.15320(10) 0.0685(5) Uani 1 1 d . . . B 3
P2 P 0.82607(18) 0.06239(16) 0.28031(11) 0.0802(5) Uani 1 1 d . . . C 3
F1 F 0.4619(19) 0.7628(16) 0.1611(8) 0.078(6) Uani 0.51(3) 1 d . . P D 1
F2 F 0.202(4) 0.541(3) 0.153(2) 0.091(7) Uani 0.51(3) 1 d . . P D 1
F3 F 0.219(2) 0.738(3) 0.2104(18) 0.143(10) Uani 0.51(3) 1 d . . P D 1
F4 F 0.428(3) 0.585(3) 0.091(2) 0.117(7) Uani 0.51(3) 1 d . . P D 1
F5 F 0.381(4) 0.566(3) 0.244(2) 0.148(11) Uani 0.51(3) 1 d . . P D 1
F6 F 0.273(2) 0.746(2) 0.0649(15) 0.119(6) Uani 0.51(3) 1 d . . P D 1
F7 F 0.7616(17) 0.0407(18) 0.1850(10) 0.162(6) Uani 0.569(13) 1 d . U P E 1
F8 F 0.9025(14) 0.0791(16) 0.3769(5) 0.130(5) Uani 0.569(13) 1 d . U P E 1
F9 F 0.7216(14) -0.0471(13) 0.3250(16) 0.199(7) Uani 0.569(13) 1 d . U P E 1
F10 F 0.9441(12) 0.1769(7) 0.2342(8) 0.118(4) Uani 0.569(13) 1 d . U P E 1
F11 F 0.709(2) 0.1842(14) 0.2836(11) 0.123(4) Uani 0.569(13) 1 d . U P E 1
F12 F 0.953(3) -0.051(2) 0.2736(14) 0.117(6) Uani 0.569(13) 1 d . U P E 1
F9A F 0.813(3) -0.039(2) 0.3742(9) 0.180(7) Uani 0.431(13) 1 d D U P E 2
F7A F 0.7079(12) -0.0393(13) 0.2466(12) 0.102(4) Uani 0.431(13) 1 d . U P E 2
F8A F 0.9232(17) 0.1530(17) 0.3268(19) 0.171(8) Uani 0.431(13) 1 d . U P E 2
F10A F 0.818(2) 0.1475(18) 0.1841(11) 0.165(7) Uani 0.431(13) 1 d D U P E 2
F11A F 0.678(2) 0.1379(19) 0.3133(12) 0.131(7) Uani 0.431(13) 1 d D U P E 2
F12A F 0.961(4) -0.020(3) 0.2426(18) 0.115(7) Uani 0.431(13) 1 d . U P E 2
F1A F 0.457(2) 0.757(2) 0.1666(15) 0.142(10) Uani 0.49(3) 1 d . . P D 2
F2A F 0.177(4) 0.567(3) 0.135(2) 0.079(6) Uani 0.49(3) 1 d . . P D 2
F3A F 0.204(2) 0.765(2) 0.174(3) 0.178(12) Uani 0.49(3) 1 d . . P D 2
F4A F 0.443(3) 0.546(3) 0.127(3) 0.162(13) Uani 0.49(3) 1 d . . P D 2
F5A F 0.336(5) 0.603(4) 0.255(2) 0.182(16) Uani 0.49(3) 1 d . . P D 2
F6A F 0.316(4) 0.709(4) 0.0441(12) 0.172(11) Uani 0.49(3) 1 d . . P D 2

loop_
_atom_site_aniso_label
_atom_site_aniso_U_11
_atom_site_aniso_U_22
_atom_site_aniso_U_33
_atom_site_aniso_U_23
_atom_site_aniso_U_13
_atom_site_aniso_U_12
C1 0.186(9) 0.218(9) 0.121(6) -0.020(6) -0.013(6) 0.061(7)
C2 0.172(8) 0.145(6) 0.066(4) -0.014(4) -0.011(5) 0.007(5)
C3 0.100(5) 0.151(6) 0.064(4) -0.002(4) 0.006(3) 0.018(4)
C4 0.071(4) 0.054(3) 0.076(4) -0.014(3) -0.008(3) 0.004(3)
C5 0.076(4) 0.057(3) 0.109(5) -0.004(3) -0.010(3) -0.003(3)
C6 0.078(4) 0.084(4) 0.086(4) -0.036(3) -0.012(3) 0.007(3)
C7 0.066(4) 0.109(5) 0.084(4) 0.009(3) 0.009(3) 0.009(3)
C8 0.095(5) 0.117(5) 0.077(4) 0.009(3) 0.005(3) -0.008(4)
C9 0.092(5) 0.124(5) 0.093(5) 0.026(4) 0.017(4) 0.014(4)
C10 0.099(5) 0.093(5) 0.126(6) 0.013(4) 0.014(4) -0.032(4)
C11 0.085(4) 0.070(4) 0.075(4) -0.018(3) 0.001(3) 0.001(3)
C12 0.102(5) 0.072(4) 0.161(7) -0.043(5) -0.016(5) 0.010(4)
C13 0.093(5) 0.109(6) 0.115(5) -0.056(5) -0.012(4) 0.012(4)
C14 0.107(5) 0.131(6) 0.073(4) -0.014(4) 0.000(4) -0.015(5)
C15 0.143(7) 0.096(5) 0.149(7) 0.019(5) -0.005(5) -0.017(5)
C16 0.209(9) 0.127(6) 0.147(7) -0.008(5) -0.023(6) -0.023(6)
N1 0.065(3) 0.075(3) 0.067(3) -0.004(2) -0.003(2) 0.006(2)
N2 0.060(3) 0.065(3) 0.061(3) -0.009(2) 0.000(2) 0.005(2)
N3 0.072(3) 0.069(3) 0.100(4) -0.017(3) -0.009(3) -0.004(3)
N4 0.066(3) 0.081(3) 0.084(3) -0.022(3) -0.006(2) -0.001(2)
P1 0.0597(10) 0.0675(9) 0.0826(11) -0.0252(8) -0.0018(7) -0.0042(8)
P2 0.0679(11) 0.0782(11) 0.0966(13) -0.0204(9) 0.0020(9) 0.0002(9)
F1 0.086(12) 0.075(10) 0.078(7) -0.021(6) 0.013(6) -0.038(8)
F2 0.081(13) 0.083(9) 0.109(12) -0.007(7) -0.019(8) -0.022(9)
F3 0.106(14) 0.172(18) 0.184(13) -0.142(13) 0.087(11) -0.048(12)
F4 0.081(10) 0.131(16) 0.154(12) -0.077(10) 0.028(9) 0.022(8)
F5 0.148(13) 0.114(9) 0.16(2) 0.066(12) -0.076(13) -0.058(10)
F6 0.108(8) 0.143(9) 0.088(10) 0.038(8) -0.025(8) 0.032(7)
F7 0.194(11) 0.172(11) 0.142(9) -0.090(9) -0.081(8) 0.054(9)
F8 0.127(7) 0.194(11) 0.068(5) -0.018(5) -0.004(4) 0.033(8)
F9 0.136(9) 0.183(10) 0.250(15) 0.066(11) 0.029(10) -0.071(7)
F10 0.118(7) 0.103(5) 0.129(7) 0.001(4) 0.036(6) -0.027(4)
F11 0.115(9) 0.101(6) 0.150(8) -0.009(5) 0.000(6) 0.019(5)
F12 0.106(10) 0.096(7) 0.150(13) -0.026(8) -0.012(9) 0.039(7)
F9A 0.213(15) 0.202(13) 0.116(9) 0.008(9) -0.016(9) -0.008(12)
F7A 0.096(7) 0.089(7) 0.127(10) -0.036(7) -0.004(7) -0.012(5)
F8A 0.120(10) 0.161(12) 0.247(18) -0.073(12) -0.043(12) -0.027(8)
F10A 0.180(13) 0.143(10) 0.148(11) 0.060(9) 0.020(10) 0.007(10)
F11A 0.088(9) 0.163(15) 0.163(13) -0.098(11) -0.002(9) 0.046(10)
F12A 0.085(9) 0.137(15) 0.122(12) -0.021(9) 0.038(9) 0.007(9)
F1A 0.063(13) 0.117(16) 0.26(2) -0.071(13) -0.018(11) 0.001(11)
F2A 0.064(7) 0.089(12) 0.092(11) -0.040(11) -0.015(8) 0.000(7)
F3A 0.067(9) 0.084(8) 0.40(4) -0.089(13) -0.024(15) 0.031(7)
F4A 0.084(9) 0.090(10) 0.33(4) -0.096(16) -0.052(15) 0.038(7)
F5A 0.22(3) 0.23(3) 0.087(11) 0.012(13) -0.047(13) -0.08(2)
F6A 0.182(18) 0.26(2) 0.086(7) -0.056(13) 0.030(11) -0.120(19)

loop_
_atom_type_symbol
_atom_type_description
_atom_type_scat_dispersion_real
_atom_type_scat_dispersion_imag
_atom_type_scat_source
C C 0.0033 0.0016 'International Tables Vol C Tables 4.2.6.8 and 6.1.1.4'
H H 0.0000 0.0000 'International Tables Vol C Tables 4.2.6.8 and 6.1.1.4'
F F 0.0171 0.0103 'International Tables Vol C Tables 4.2.6.8 and 6.1.1.4'
N N 0.0061 0.0033 'International Tables Vol C Tables 4.2.6.8 and 6.1.1.4'
P P 0.1023 0.0942 'International Tables Vol C Tables 4.2.6.8 and 6.1.1.4'

loop_
_geom_angle_atom_site_label_1
_geom_angle_atom_site_label_2
_geom_angle_atom_site_label_3
_geom_angle
_geom_angle_site_symmetry_1
_geom_angle_site_symmetry_3
C2 C1 H1A 109.5 . .
C2 C1 H1B 109.5 . .
H1A C1 H1B 109.5 . .
C2 C1 H1C 109.5 . .
H1A C1 H1C 109.5 . .
H1B C1 H1C 109.5 . .
C1 C2 C3 116.6(7) . .
C1 C2 H2A 108.1 . .
C3 C2 H2A 108.1 . .
C1 C2 H2B 108.1 . .
C3 C2 H2B 108.1 . .
H2A C2 H2B 107.3 . .
N1 C3 C2 112.0(5) . .
N1 C3 H3A 109.2 . .
C2 C3 H3A 109.2 . .
N1 C3 H3B 109.2 . .
C2 C3 H3B 109.2 . .
H3A C3 H3B 107.9 . .
N2 C4 N1 110.2(4) . .
N2 C4 H4 124.9 . .
N1 C4 H4 124.9 . .
C6 C5 N1 107.6(5) . .
C6 C5 H5 126.2 . .
N1 C5 H5 126.2 . .
C5 C6 N2 108.2(5) . .
C5 C6 H6 125.9 . .
N2 C6 H6 125.9 . .
C8 C7 N2 114.1(4) . .
C8 C7 H7A 108.7 . .
N2 C7 H7A 108.7 . .
C8 C7 H7B 108.7 . .
N2 C7 H7B 108.7 . .
H7A C7 H7B 107.6 . .
C7 C8 C9 119.3(5) . .
C7 C8 H8A 107.5 . .
C9 C8 H8A 107.5 . .
C7 C8 H8B 107.5 . .
C9 C8 H8B 107.5 . .
H8A C8 H8B 107.0 . .
C10 C9 C8 119.3(6) . .
C10 C9 H9A 107.5 . .
C8 C9 H9A 107.5 . .
C10 C9 H9B 107.5 . .
C8 C9 H9B 107.5 . .
H9A C9 H9B 107.0 . .
C9 C10 N3 114.5(5) . .
C9 C10 H10A 108.6 . .
N3 C10 H10A 108.6 . .
C9 C10 H10B 108.6 . .
N3 C10 H10B 108.6 . .
H10A C10 H10B 107.6 . .
N4 C11 N3 110.4(5) . .
N4 C11 H11 124.8 . .
N3 C11 H11 124.8 . .
C13 C12 N3 108.7(6) . .
C13 C12 H12 125.6 . .
N3 C12 H12 125.6 . .
C12 C13 N4 107.1(6) . .
C12 C13 H13 126.4 . .
N4 C13 H13 126.4 . .
N4 C14 C15 112.1(5) . .
N4 C14 H14A 109.2 . .
C15 C14 H14A 109.2 . .
N4 C14 H14B 109.2 . .
C15 C14 H14B 109.2 . .
H14A C14 H14B 107.9 . .
C16 C15 C14 115.6(7) . .
C16 C15 H15A 108.4 . .
C14 C15 H15A 108.4 . .
C16 C15 H15B 108.4 . .
C14 C15 H15B 108.4 . .
H15A C15 H15B 107.5 . .
C15 C16 H16A 109.5 . .
C15 C16 H16B 109.5 . .
H16A C16 H16B 109.5 . .
C15 C16 H16C 109.5 . .
H16A C16 H16C 109.5 . .
H16B C16 H16C 109.5 . .
C4 N1 C5 106.8(4) . .
C4 N1 C3 124.3(5) . .
C5 N1 C3 128.9(5) . .
C4 N2 C6 107.2(4) . .
C4 N2 C7 127.4(5) . .
C6 N2 C7 125.4(5) . .
C11 N3 C12 106.0(5) . .
C11 N3 C10 126.0(5) . .
C12 N3 C10 128.0(6) . .
C11 N4 C13 107.7(5) . .
C11 N4 C14 126.2(5) . .
C13 N4 C14 126.1(6) . .

loop_
_geom_bond_atom_site_label_1
_geom_bond_atom_site_label_2
_geom_bond_distance
_geom_bond_site_symmetry_2
C1 C2 1.478(9) .
C1 H1A 0.9600 .
C1 H1B 0.9600 .
C1 H1C 0.9600 .
C2 C3 1.483(8) .
C2 H2A 0.9700 .
C2 H2B 0.9700 .
C3 N1 1.476(6) .
C3 H3A 0.9700 .
C3 H3B 0.9700 .
C4 N2 1.312(5) .
C4 N1 1.323(5) .
C4 H4 0.9300 .
C5 C6 1.331(6) .
C5 N1 1.356(6) .
C5 H5 0.9300 .
C6 N2 1.347(6) .
C6 H6 0.9300 .
C7 C8 1.449(7) .
C7 N2 1.460(6) .
C7 H7A 0.9700 .
C7 H7B 0.9700 .
C8 C9 1.484(8) .
C8 H8A 0.9700 .
C8 H8B 0.9700 .
C9 C10 1.472(8) .
C9 H9A 0.9700 .
C9 H9B 0.9700 .
C10 N3 1.487(7) .
C10 H10A 0.9700 .
C10 H10B 0.9700 .
C11 N4 1.299(6) .
C11 N3 1.311(6) .
C11 H11 0.9300 .
C12 C13 1.316(8) .
C12 N3 1.346(7) .
C12 H12 0.9300 .
C13 N4 1.338(7) .
C13 H13 0.9300 .
C14 N4 1.447(7) .
C14 C15 1.509(8) .
C14 H14A 0.9700 .
C14 H14B 0.9700 .
C15 C16 1.437(8) .
C15 H15A 0.9700 .
C15 H15B 0.9700 .
C16 H16A 0.9600 .
C16 H16B 0.9600 .
C16 H16C 0.9600 .

loop_
_geom_torsion_atom_site_label_1
_geom_torsion_atom_site_label_2
_geom_torsion_atom_site_label_3
_geom_torsion_atom_site_label_4
_geom_torsion
_geom_torsion_site_symmetry_1
_geom_torsion_site_symmetry_2
_geom_torsion_site_symmetry_3
_geom_torsion_site_symmetry_4
C1 C2 C3 N1 62.7(8) . . . .
N1 C5 C6 N2 -1.1(6) . . . .
N2 C7 C8 C9 54.9(8) . . . .
C7 C8 C9 C10 61.6(7) . . . .
C8 C9 C10 N3 56.9(8) . . . .
N3 C12 C13 N4 0.3(8) . . . .
N4 C14 C15 C16 -177.1(6) . . . .
N2 C4 N1 C5 0.1(5) . . . .
N2 C4 N1 C3 178.3(4) . . . .
C6 C5 N1 C4 0.7(6) . . . .
C6 C5 N1 C3 -177.5(5) . . . .
C2 C3 N1 C4 79.5(7) . . . .
C2 C3 N1 C5 -102.6(7) . . . .
N1 C4 N2 C6 -0.7(5) . . . .
N1 C4 N2 C7 178.4(4) . . . .
C5 C6 N2 C4 1.2(6) . . . .
C5 C6 N2 C7 -178.0(4) . . . .
C8 C7 N2 C4 57.5(7) . . . .
C8 C7 N2 C6 -123.5(6) . . . .
N4 C11 N3 C12 1.1(6) . . . .
N4 C11 N3 C10 -179.8(5) . . . .
C13 C12 N3 C11 -0.9(7) . . . .
C13 C12 N3 C10 -180.0(6) . . . .
C9 C10 N3 C11 41.3(8) . . . .
C9 C10 N3 C12 -139.8(6) . . . .
N3 C11 N4 C13 -0.9(6) . . . .
N3 C11 N4 C14 178.5(5) . . . .
C12 C13 N4 C11 0.4(7) . . . .
C12 C13 N4 C14 -179.1(5) . . . .
C15 C14 N4 C11 74.7(7) . . . .
C15 C14 N4 C13 -105.9(7) . . . .
